data_4000644
loop_
_publ_author_name
'Perles, Josefina'
'Iglesias, Marta'
'Mart\'in-Luengo, Maria-\'Angeles'
'Monge, M. \'Angeles'
'Ruiz-Valero, Caridad'
'Snejko, Natalia'

_publ_section_title
;
 Metal&#x2212;Organic Scandium Framework:&#x00A0; Useful Material for
 Hydrogen Storage and Catalysis
;
_journal_issue 23
_journal_name_full 'Chemistry of Materials'
_journal_page_first 5837
_journal_page_last 5842
_journal_paper_doi 10.1021/cm051362e
_journal_volume 17
_journal_year 2005
_chemical_formula_moiety 'C12 H6 O6 Sc'
_chemical_formula_sum 'C12 H6 O6 Sc'
_chemical_formula_weight 291.13
_space_group_IT_number 70
_symmetry_cell_setting orthorhombic
_symmetry_space_group_name_Hall '-F 2uv 2vw'
_symmetry_space_group_name_H-M 'F d d d :2'
_cell_angle_alpha 90.00
_cell_angle_beta 90.00
_cell_angle_gamma 90.00
_cell_formula_units_Z 16
_cell_length_a 8.7433(5)
_cell_length_b 20.7448(11)
_cell_length_c 34.3664(18)
_cell_measurement_temperature 275(2)
_cell_volume 6233.3(6)
_diffrn_ambient_temperature 275(2)
_exptl_crystal_density_diffrn 1.241
_cod_depositor_comments
;
The following automatic conversions were performed:
'_symmetry_cell_setting' value 'Orthorhombic' changed to 'orthorhombic'
according to '/home/saulius/struct/CIF-dictionaries/cif_core.dic'
dictionary named 'cif_core.dic' version 2.4.1 from 2010-06-29.

Automatic conversion script
Id: cif_fix_enum 1527 2010-12-29 10:47:43Z saulius 
;
_cod_original_sg_symbol_H-M 'F d d d'
_cod_database_code 4000644

loop_
_symmetry_equiv_pos_as_xyz
'x, y, z'
'-x+3/4, -y+3/4, z'
'-x+3/4, y, -z+3/4'
'x, -y+3/4, -z+3/4'
'x, y+1/2, z+1/2'
'-x+3/4, -y+5/4, z+1/2'
'-x+3/4, y+1/2, -z+5/4'
'x, -y+5/4, -z+5/4'
'x+1/2, y, z+1/2'
'-x+5/4, -y+3/4, z+1/2'
'-x+5/4, y, -z+5/4'
'x+1/2, -y+3/4, -z+5/4'
'x+1/2, y+1/2, z'
'-x+5/4, -y+5/4, z'
'-x+5/4, y+1/2, -z+3/4'
'x+1/2, -y+5/4, -z+3/4'
'-x, -y, -z'
'x-3/4, y-3/4, -z'
'x-3/4, -y, z-3/4'
'-x, y-3/4, z-3/4'
'-x, -y+1/2, -z+1/2'
'x-3/4, y-1/4, -z+1/2'
'x-3/4, -y+1/2, z-1/4'
'-x, y-1/4, z-1/4'
'-x+1/2, -y, -z+1/2'
'x-1/4, y-3/4, -z+1/2'
'x-1/4, -y, z-1/4'
'-x+1/2, y-3/4, z-1/4'
'-x+1/2, -y+1/2, -z'
'x-1/4, y-1/4, -z'
'x-1/4, -y+1/2, z-3/4'
'-x+1/2, y-1/4, z-3/4'

loop_
_atom_site_label
_atom_site_type_symbol
_atom_site_fract_x
_atom_site_fract_y
_atom_site_fract_z
_atom_site_U_iso_or_equiv
_atom_site_adp_type
_atom_site_occupancy
_atom_site_symmetry_multiplicity
_atom_site_calc_flag
_atom_site_refinement_flags
_atom_site_disorder_assembly
_atom_site_disorder_group
Sc1 Sc 0.3750 0.8750 0.135677(9) 0.01548(12) Uani 1 2 d S . .
O1 O 0.50527(14) 0.79181(6) 0.13531(5) 0.0439(4) Uani 1 1 d . . .
O2 O 0.24530(14) 0.83425(8) 0.09257(4) 0.0481(4) Uani 1 1 d . . .
O3 O 0.24125(13) 0.83332(7) 0.17946(3) 0.0367(3) Uani 1 1 d . . .
C1 C 0.6250 0.76357(12) 0.1250 0.0317(5) Uani 1 2 d S . .
C2 C 0.6250 0.69190(12) 0.1250 0.0352(6) Uani 1 2 d S . .
C3 C 0.4891(2) 0.65830(11) 0.12549(10) 0.0589(7) Uani 1 1 d . . .
C5 C 0.04961(18) 0.78357(10) 0.21752(5) 0.0348(4) Uani 1 1 d . . .
C4 C 0.10219(18) 0.81972(9) 0.18230(4) 0.0309(4) Uani 1 1 d . . .
C6 C -0.1037(2) 0.76946(13) 0.22228(6) 0.0550(7) Uani 1 1 d . . .
C7 C 0.1532(2) 0.76415(13) 0.24527(6) 0.0542(7) Uani 1 1 d . . .
H7 H 0.263(3) 0.7754(11) 0.2411(7) 0.065(7) Uiso 1 1 d . . .
H6 H -0.174(3) 0.7859(11) 0.2043(7) 0.060(7) Uiso 1 1 d . . .
H3 H 0.401(3) 0.6811(14) 0.1252(9) 0.085(9) Uiso 1 1 d . . .

loop_
_atom_site_aniso_label
_atom_site_aniso_U_11
_atom_site_aniso_U_22
_atom_site_aniso_U_33
_atom_site_aniso_U_23
_atom_site_aniso_U_13
_atom_site_aniso_U_12
Sc1 0.01566(17) 0.0160(2) 0.01479(16) 0.000 0.000 -0.00015(14)
O1 0.0311(6) 0.0178(8) 0.0829(10) 0.0025(6) 0.0080(6) 0.0062(5)
O2 0.0278(6) 0.0804(11) 0.0360(6) -0.0374(7) -0.0032(5) 0.0008(6)
O3 0.0246(6) 0.0559(9) 0.0296(6) 0.0203(5) 0.0013(4) -0.0067(5)
C1 0.0255(10) 0.0183(14) 0.0511(13) 0.000 -0.0016(10) 0.000
C2 0.0257(11) 0.0140(14) 0.0660(16) 0.000 0.0009(11) 0.000
C3 0.0224(9) 0.0183(11) 0.136(2) 0.0049(12) 0.0028(12) 0.0024(7)
C5 0.0238(8) 0.0534(13) 0.0270(7) 0.0223(8) -0.0004(6) -0.0040(7)
C4 0.0257(8) 0.0418(11) 0.0252(7) 0.0177(7) 0.0006(6) 0.0000(7)
C6 0.0241(8) 0.100(2) 0.0409(9) 0.0458(11) -0.0071(7) -0.0077(10)
C7 0.0220(8) 0.097(2) 0.0440(10) 0.0432(11) -0.0042(7) -0.0110(9)

loop_
_geom_bond_atom_site_label_1
_geom_bond_atom_site_label_2
_geom_bond_distance
_geom_bond_site_symmetry_2
_geom_bond_publ_flag
Sc1 O2 2.0482(12) . ?
Sc1 O2 2.0482(12) 2_565 ?
Sc1 O1 2.0678(12) 2_565 ?
Sc1 O1 2.0678(13) . ?
Sc1 O3 2.0928(11) 2_565 ?
Sc1 O3 2.0928(11) . ?
O1 C1 1.2508(17) . ?
O2 C4 1.2443(19) 11_454 ?
O3 C4 1.2520(19) . ?
C1 O1 1.2508(17) 11_554 ?
C1 C2 1.487(4) . ?
C2 C3 1.377(2) . ?
C2 C3 1.377(2) 11_554 ?
C3 C3 1.382(4) 8_554 ?
C5 C7 1.376(2) . ?
C5 C6 1.382(2) . ?
C5 C4 1.496(2) . ?
C4 O2 1.2443(19) 11_454 ?
C6 C7 1.385(2) 21_565 ?
C7 C6 1.385(2) 21_565 ?
